data_7107083
loop_
_publ_author_name
'Lihong Li'
'Guy J. Clarkson'
'David J. Evans'
'Martin R. Lees'
'Scott S. Turner'
'Peter Scott'

_publ_section_title
;
 Isomeric Fe(II) MOFs: from a diamond-framework spin-crossover material to
 a 2D hard magnet
;
_journal_name_full Chem.Commun.
_journal_page_first 12646
_journal_paper_doi 10.1039/c1cc15574a
_journal_volume 47
_journal_year 2011
_chemical_absolute_configuration ad
_chemical_formula_sum 'C24.5 H22.5 Fe N4 O3.75'
_chemical_formula_weight 488.82
_chemical_name_systematic
;
?
;
_space_group_IT_number 122
_symmetry_cell_setting tetragonal
_symmetry_space_group_name_Hall 'I -4 2bw'
_symmetry_space_group_name_H-M 'I -4 2 d'
_atom_sites_solution_hydrogens geom
_atom_sites_solution_primary direct
_atom_sites_solution_secondary difmap
_audit_creation_method SHELXL-97
_cell_angle_alpha 90.00
_cell_angle_beta 90.00
_cell_angle_gamma 90.00
_cell_formula_units_Z 16
_cell_length_a 19.3307(2)
_cell_length_b 19.3307(2)
_cell_length_c 27.7612(8)
_cell_measurement_reflns_used 5869
_cell_measurement_temperature 100(2)
_cell_measurement_theta_max 29.04
_cell_measurement_theta_min 3.22
_cell_volume 10373.7(3)
_computing_cell_refinement 'CrysAlis RED, Oxford Diffraction Ltd'
_computing_data_collection 'CrysAlis CCD, Oxford Diffraction Ltd'
_computing_data_reduction 'CrysAlis RED, Oxford Diffraction Ltd'
_computing_molecular_graphics 'SHELXTL (Sheldrick, 1997)'
_computing_publication_material 'SHELXTL (Sheldrick, 1997)'
_computing_structure_refinement 'SHELXL-97 (Sheldrick, 1997)'
_computing_structure_solution 'SHELXS-97 (Sheldrick, 1990)'
_diffrn_ambient_temperature 100(2)
_diffrn_detector_area_resol_mean 10.2833
_diffrn_measured_fraction_theta_full 0.991
_diffrn_measured_fraction_theta_max 0.952
_diffrn_measurement_device_type 'Oxford Diffraction Gemini R'
_diffrn_measurement_method '\f & \w scans'
_diffrn_radiation_monochromator graphite
_diffrn_radiation_source 'Enhance (Mo) X-ray Source'
_diffrn_radiation_type MoK\a
_diffrn_radiation_wavelength 0.71073
_diffrn_reflns_av_R_equivalents 0.0795
_diffrn_reflns_av_sigmaI/netI 0.1067
_diffrn_reflns_limit_h_max 24
_diffrn_reflns_limit_h_min -14
_diffrn_reflns_limit_k_max 26
_diffrn_reflns_limit_k_min -18
_diffrn_reflns_limit_l_max 34
_diffrn_reflns_limit_l_min -37
_diffrn_reflns_number 23628
_diffrn_reflns_theta_full 28.00
_diffrn_reflns_theta_max 29.11
_diffrn_reflns_theta_min 3.22
_diffrn_standards_decay_% nil
_exptl_absorpt_coefficient_mu 0.615
_exptl_absorpt_correction_T_max 1.00
_exptl_absorpt_correction_T_min 0.88
_exptl_absorpt_correction_type multi-scan
_exptl_absorpt_process_details 'ABSPACK(CrysAlis, Oxford Diffraction)'
_exptl_crystal_colour black
_exptl_crystal_density_diffrn 1.252
_exptl_crystal_density_method 'not measured'
_exptl_crystal_description block
_exptl_crystal_F_000 4056
_exptl_crystal_size_max 0.18
_exptl_crystal_size_mid 0.16
_exptl_crystal_size_min 0.08
_refine_diff_density_max 0.598
_refine_diff_density_min -0.263
_refine_diff_density_rms 0.078
_refine_ls_abs_structure_details 'Flack H D (1983), Acta Cryst. A39, 876-881, 1782 Friedel pairs'
_refine_ls_abs_structure_Flack 0.545(33)
_refine_ls_extinction_method none
_refine_ls_goodness_of_fit_ref 0.922
_refine_ls_hydrogen_treatment constr
_refine_ls_matrix_type full
_refine_ls_number_parameters 307
_refine_ls_number_reflns 3577
_refine_ls_number_restraints 0
_refine_ls_restrained_S_all 0.922
_refine_ls_R_factor_all 0.1068
_refine_ls_R_factor_gt 0.0553
_refine_ls_shift/su_max 0.001
_refine_ls_shift/su_mean 0.000
_refine_ls_structure_factor_coef Fsqd
_refine_ls_weighting_details 'calc w=1/[\s^2^(Fo^2^)+(0.0830P)^2^+0.0000P] where P=(Fo^2^+2Fc^2^)/3'
_refine_ls_weighting_scheme calc
_refine_ls_wR_factor_gt 0.1291
_refine_ls_wR_factor_ref 0.1407
_reflns_number_gt 2125
_reflns_number_total 3577
_reflns_threshold_expression >2sigma(I)
_cod_data_source_file c1cc15574a.txt
_cod_data_source_block ll10
_cod_original_sg_symbol_H-M I-42d
_cod_original_formula_sum 'C24.50 H22.50 Fe N4 O3.75'
_cod_database_code 7107083

loop_
_symmetry_equiv_pos_as_xyz
'x, y, z'
'y, -x, -z'
'-x, -y, z'
'-y, x, -z'
'x, -y+1/2, -z+1/4'
'-y+1/2, -x, z+3/4'
'-x, y+1/2, -z+1/4'
'y+1/2, x, z+3/4'
'x+1/2, y+1/2, z+1/2'
'y+1/2, -x+1/2, -z+1/2'
'-x+1/2, -y+1/2, z+1/2'
'-y+1/2, x+1/2, -z+1/2'
'x+1/2, -y+1, -z+3/4'
'-y+1, -x+1/2, z+5/4'
'-x+1/2, y+1, -z+3/4'
'y+1, x+1/2, z+5/4'

loop_
_atom_site_label
_atom_site_type_symbol
_atom_site_fract_x
_atom_site_fract_y
_atom_site_fract_z
_atom_site_U_iso_or_equiv
_atom_site_adp_type
_atom_site_occupancy
_atom_site_symmetry_multiplicity
_atom_site_calc_flag
_atom_site_refinement_flags
_atom_site_disorder_assembly
_atom_site_disorder_group
Fe2 Fe 0.5000 0.5000 0.77955(4) 0.0347(3) Uani 1 2 d S . .
Fe1 Fe 0.2500 0.20476(5) 0.8750 0.0310(3) Uani 1 2 d S . .
O1 O 0.16874(19) 0.19944(18) 0.92142(14) 0.0367(9) Uani 1 1 d . . .
C1 C 0.1843(3) 0.2188(3) 0.9656(2) 0.0354(13) Uani 1 1 d . . .
C2 C 0.1502(3) 0.1922(3) 1.0064(2) 0.0459(16) Uani 1 1 d . . .
H2A H 0.1148 0.1585 1.0025 0.055 Uiso 1 1 calc R . .
C3 C 0.1677(4) 0.2146(4) 1.0522(2) 0.0539(18) Uani 1 1 d . . .
H3A H 0.1442 0.1958 1.0792 0.065 Uiso 1 1 calc R . .
C4 C 0.2187(3) 0.2638(3) 1.0593(2) 0.0464(16) Uani 1 1 d . . .
H4A H 0.2296 0.2797 1.0908 0.056 Uiso 1 1 calc R . .
C5 C 0.2526(3) 0.2889(3) 1.02020(18) 0.0368(12) Uani 1 1 d . . .
H5A H 0.2887 0.3215 1.0249 0.044 Uiso 1 1 calc R . .
C6 C 0.2367(3) 0.2688(2) 0.9740(2) 0.0311(12) Uani 1 1 d . . .
N1 N 0.2739(2) 0.2901(2) 0.93251(15) 0.0298(10) Uani 1 1 d . . .
C7 C 0.2975(3) 0.3525(3) 0.93338(19) 0.0334(12) Uani 1 1 d . . .
H7A H 0.2820 0.3818 0.9586 0.040 Uiso 1 1 calc R . .
C8 C 0.3462(3) 0.3815(3) 0.8986(2) 0.0365(14) Uani 1 1 d . . .
C9 C 0.3593(4) 0.4531(3) 0.9005(2) 0.0526(17) Uani 1 1 d . . .
H9A H 0.3365 0.4818 0.9234 0.063 Uiso 1 1 calc R . .
C10 C 0.4063(4) 0.4806(3) 0.8680(2) 0.0560(19) Uani 1 1 d . . .
H10A H 0.4136 0.5292 0.8684 0.067 Uiso 1 1 calc R . .
N2 N 0.4418(3) 0.4435(2) 0.83634(17) 0.0413(12) Uani 1 1 d . . .
C11 C 0.4287(3) 0.3753(3) 0.8349(2) 0.0362(13) Uani 1 1 d . . .
H11A H 0.4521 0.3482 0.8115 0.043 Uiso 1 1 calc R . .
C12 C 0.3836(3) 0.3428(3) 0.86530(19) 0.0337(13) Uani 1 1 d . . .
H12A H 0.3778 0.2940 0.8637 0.040 Uiso 1 1 calc R . .
O2 O 0.5787(2) 0.43155(18) 0.78068(15) 0.0408(9) Uani 1 1 d . . .
C13 C 0.6368(3) 0.4534(3) 0.7619(2) 0.0402(14) Uani 1 1 d . . .
C14 C 0.6994(4) 0.4170(3) 0.7670(2) 0.0526(17) Uani 1 1 d . . .
H14A H 0.6998 0.3753 0.7852 0.063 Uiso 1 1 calc R . .
C15 C 0.7598(3) 0.4399(3) 0.7467(3) 0.0543(17) Uani 1 1 d . . .
H15A H 0.8018 0.4157 0.7526 0.065 Uiso 1 1 calc R . .
C16 C 0.7600(3) 0.4996(3) 0.7168(2) 0.0490(15) Uani 1 1 d . . .
H16A H 0.8009 0.5138 0.7005 0.059 Uiso 1 1 calc R . .
C17 C 0.6999(3) 0.5360(3) 0.7121(2) 0.0397(13) Uani 1 1 d . . .
H17A H 0.6997 0.5765 0.6928 0.048 Uiso 1 1 calc R . .
C18 C 0.6388(3) 0.5156(2) 0.7346(2) 0.0340(13) Uani 1 1 d . . .
N3 N 0.5739(2) 0.5494(2) 0.72862(16) 0.0310(10) Uani 1 1 d . . .
C19 C 0.5704(3) 0.6116(3) 0.71102(19) 0.0329(12) Uani 1 1 d . . .
H19A H 0.6115 0.6380 0.7076 0.040 Uiso 1 1 calc R . .
C20 C 0.5044(3) 0.6413(3) 0.69653(18) 0.0334(12) Uani 1 1 d . . .
C21 C 0.4918(3) 0.7123(3) 0.7015(2) 0.0377(13) Uani 1 1 d . . .
H21A H 0.5256 0.7419 0.7154 0.045 Uiso 1 1 calc R . .
C22 C 0.4292(3) 0.7385(3) 0.6858(2) 0.0425(15) Uani 1 1 d . . .
H22A H 0.4213 0.7867 0.6895 0.051 Uiso 1 1 calc R . .
N4 N 0.3797(2) 0.7010(3) 0.66616(17) 0.0366(11) Uani 1 1 d . . .
C23 C 0.3920(3) 0.6328(3) 0.6621(2) 0.0376(14) Uani 1 1 d . . .
H23A H 0.3569 0.6045 0.6484 0.045 Uiso 1 1 calc R . .
C24 C 0.4525(3) 0.6017(3) 0.6765(2) 0.0365(13) Uani 1 1 d . . .
H24A H 0.4585 0.5532 0.6727 0.044 Uiso 1 1 calc R . .
O3 O 0.9183(4) 0.2960(4) 0.9329(3) 0.083(2) Uiso 0.50 1 d P A .
C25 C 0.9084(9) 0.3261(9) 0.8941(7) 0.077(5) Uiso 0.50 1 d P . .
O3A O 0.9183(4) 0.2960(4) 0.9329(3) 0.083(2) Uiso 0.25 1 d P A 2
O4 O 0.1884(4) -0.0169(4) 1.0693(3) 0.053(2) Uani 0.50 1 d P . .
O5 O -0.0018(8) 0.0998(6) 1.0183(4) 0.028(3) Uiso 0.25 1 d P . .
O6 O 0.0853(9) 0.0661(9) 1.1068(6) 0.049(4) Uiso 0.25 1 d P . .

loop_
_atom_site_aniso_label
_atom_site_aniso_U_11
_atom_site_aniso_U_22
_atom_site_aniso_U_33
_atom_site_aniso_U_23
_atom_site_aniso_U_13
_atom_site_aniso_U_12
Fe2 0.0376(6) 0.0264(6) 0.0401(6) 0.000 0.000 -0.0078(5)
Fe1 0.0315(6) 0.0244(5) 0.0371(6) 0.000 0.0020(5) 0.000
O1 0.033(2) 0.0267(19) 0.050(3) 0.0037(18) -0.0008(18) -0.0009(17)
C1 0.035(3) 0.031(3) 0.040(3) 0.010(3) 0.006(3) 0.014(2)
C2 0.036(3) 0.039(3) 0.063(4) 0.011(3) 0.021(3) 0.012(3)
C3 0.062(4) 0.054(4) 0.046(4) 0.017(3) 0.027(4) 0.018(4)
C4 0.056(4) 0.049(4) 0.035(3) 0.006(3) 0.011(3) 0.018(3)
C5 0.033(3) 0.044(3) 0.034(3) 0.007(3) 0.003(3) 0.015(3)
C6 0.030(3) 0.026(3) 0.037(3) 0.005(2) 0.005(2) 0.006(2)
N1 0.027(2) 0.032(2) 0.031(2) 0.004(2) 0.0019(18) 0.0072(19)
C7 0.039(3) 0.031(3) 0.030(3) 0.000(2) 0.001(3) 0.001(3)
C8 0.046(3) 0.039(3) 0.025(3) -0.001(2) 0.002(3) -0.005(3)
C9 0.077(5) 0.037(3) 0.044(4) -0.007(3) 0.016(3) -0.010(3)
C10 0.092(5) 0.030(3) 0.046(4) -0.009(3) 0.009(4) -0.022(3)
N2 0.053(3) 0.032(3) 0.039(3) -0.002(2) 0.006(2) -0.017(2)
C11 0.035(3) 0.035(3) 0.038(3) 0.001(3) 0.000(3) -0.012(3)
C12 0.036(3) 0.030(3) 0.035(3) -0.001(3) 0.000(3) 0.001(2)
O2 0.047(2) 0.0232(19) 0.052(2) 0.0055(18) -0.006(2) -0.0036(18)
C13 0.039(3) 0.034(3) 0.048(4) -0.001(3) -0.009(3) 0.002(3)
C14 0.061(4) 0.028(3) 0.069(4) 0.000(3) -0.002(4) 0.006(3)
C15 0.042(4) 0.049(4) 0.072(5) -0.009(4) -0.003(3) 0.018(3)
C16 0.046(3) 0.038(3) 0.063(4) -0.009(3) 0.003(3) 0.009(3)
C17 0.035(3) 0.032(3) 0.052(4) -0.002(3) 0.004(3) 0.000(3)
C18 0.039(3) 0.021(3) 0.042(3) -0.005(2) -0.006(3) 0.000(2)
N3 0.032(2) 0.028(2) 0.033(2) 0.000(2) -0.0038(19) -0.001(2)
C19 0.031(3) 0.031(3) 0.037(3) 0.002(2) 0.004(2) -0.006(2)
C20 0.026(3) 0.035(3) 0.040(3) 0.003(2) 0.002(3) 0.000(3)
C21 0.026(3) 0.030(3) 0.057(3) -0.006(3) -0.004(3) -0.001(3)
C22 0.034(3) 0.028(3) 0.065(4) 0.000(3) -0.009(3) 0.010(2)
N4 0.024(2) 0.035(3) 0.050(3) -0.001(2) -0.005(2) -0.002(2)
C23 0.036(3) 0.030(3) 0.047(3) 0.003(3) -0.003(3) -0.006(3)
C24 0.040(3) 0.025(3) 0.045(3) 0.005(3) -0.005(3) 0.000(3)
O4 0.053(5) 0.026(4) 0.081(6) 0.001(4) -0.003(5) 0.002(4)

loop_
_atom_type_symbol
_atom_type_description
_atom_type_scat_dispersion_real
_atom_type_scat_dispersion_imag
_atom_type_scat_source
C C 0.0033 0.0016 'International Tables Vol C Tables 4.2.6.8 and 6.1.1.4'
H H 0.0000 0.0000 'International Tables Vol C Tables 4.2.6.8 and 6.1.1.4'
N N 0.0061 0.0033 'International Tables Vol C Tables 4.2.6.8 and 6.1.1.4'
O O 0.0106 0.0060 'International Tables Vol C Tables 4.2.6.8 and 6.1.1.4'
Fe Fe 0.3463 0.8444 'International Tables Vol C Tables 4.2.6.8 and 6.1.1.4'

loop_
_geom_angle_atom_site_label_1
_geom_angle_atom_site_label_2
_geom_angle_atom_site_label_3
_geom_angle
_geom_angle_site_symmetry_1
_geom_angle_site_symmetry_3
O2 Fe2 O2 178.2(2) . 3_665
O2 Fe2 N2 85.95(18) . 3_665
O2 Fe2 N2 92.79(18) 3_665 3_665
O2 Fe2 N2 92.79(18) . .
O2 Fe2 N2 85.95(18) 3_665 .
N2 Fe2 N2 89.7(2) 3_665 .
O2 Fe2 N3 102.27(16) . 3_665
O2 Fe2 N3 78.89(16) 3_665 3_665
N2 Fe2 N3 170.47(18) 3_665 3_665
N2 Fe2 N3 85.13(16) . 3_665
O2 Fe2 N3 78.89(16) . .
O2 Fe2 N3 102.27(16) 3_665 .
N2 Fe2 N3 85.13(16) 3_665 .
N2 Fe2 N3 170.47(18) . .
N3 Fe2 N3 101.1(2) 3_665 .
O1 Fe1 O1 174.2(2) 15_546 .
O1 Fe1 N4 87.68(17) 15_546 14_554
O1 Fe1 N4 88.04(16) . 14_554
O1 Fe1 N4 88.04(16) 15_546 10_456
O1 Fe1 N4 87.68(17) . 10_456
N4 Fe1 N4 84.5(2) 14_554 10_456
O1 Fe1 N1 108.37(15) 15_546 .
O1 Fe1 N1 75.88(15) . .
N4 Fe1 N1 94.81(15) 14_554 .
N4 Fe1 N1 163.56(16) 10_456 .
O1 Fe1 N1 75.88(15) 15_546 15_546
O1 Fe1 N1 108.37(15) . 15_546
N4 Fe1 N1 163.56(16) 14_554 15_546
N4 Fe1 N1 94.81(15) 10_456 15_546
N1 Fe1 N1 90.4(2) . 15_546
C1 O1 Fe1 113.5(3) . .
O1 C1 C2 122.6(6) . .
O1 C1 C6 120.7(5) . .
C2 C1 C6 116.7(6) . .
C3 C2 C1 120.6(6) . .
C3 C2 H2A 119.7 . .
C1 C2 H2A 119.7 . .
C4 C3 C2 121.4(6) . .
C4 C3 H3A 119.3 . .
C2 C3 H3A 119.3 . .
C5 C4 C3 118.3(6) . .
C5 C4 H4A 120.8 . .
C3 C4 H4A 120.8 . .
C4 C5 C6 122.5(6) . .
C4 C5 H5A 118.8 . .
C6 C5 H5A 118.8 . .
C5 C6 C1 120.4(5) . .
C5 C6 N1 124.2(5) . .
C1 C6 N1 115.1(5) . .
C7 N1 C6 115.8(5) . .
C7 N1 Fe1 137.9(4) . .
C6 N1 Fe1 104.4(3) . .
N1 C7 C8 125.1(5) . .
N1 C7 H7A 117.4 . .
C8 C7 H7A 117.4 . .
C12 C8 C9 117.4(5) . .
C12 C8 C7 124.6(5) . .
C9 C8 C7 117.9(5) . .
C10 C9 C8 118.0(6) . .
C10 C9 H9A 121.0 . .
C8 C9 H9A 121.0 . .
N2 C10 C9 124.3(5) . .
N2 C10 H10A 117.8 . .
C9 C10 H10A 117.8 . .
C10 N2 C11 116.9(5) . .
C10 N2 Fe2 117.8(4) . .
C11 N2 Fe2 123.8(4) . .
N2 C11 C12 123.6(6) . .
N2 C11 H11A 118.2 . .
C12 C11 H11A 118.2 . .
C11 C12 C8 119.6(5) . .
C11 C12 H12A 120.2 . .
C8 C12 H12A 120.2 . .
C13 O2 Fe2 115.4(3) . .
O2 C13 C14 122.4(5) . .
O2 C13 C18 120.6(5) . .
C14 C13 C18 116.9(5) . .
C15 C14 C13 122.0(6) . .
C15 C14 H14A 119.0 . .
C13 C14 H14A 119.0 . .
C14 C15 C16 120.3(6) . .
C14 C15 H15A 119.8 . .
C16 C15 H15A 119.8 . .
C17 C16 C15 118.1(6) . .
C17 C16 H16A 120.9 . .
C15 C16 H16A 120.9 . .
C16 C17 C18 122.3(6) . .
C16 C17 H17A 118.9 . .
C18 C17 H17A 118.9 . .
C17 C18 C13 120.1(5) . .
C17 C18 N3 124.4(5) . .
C13 C18 N3 115.2(5) . .
C19 N3 C18 120.9(4) . .
C19 N3 Fe2 127.1(4) . .
C18 N3 Fe2 107.1(3) . .
N3 C19 C20 120.9(5) . .
N3 C19 H19A 119.6 . .
C20 C19 H19A 119.6 . .
C24 C20 C21 117.2(5) . .
C24 C20 C19 122.1(5) . .
C21 C20 C19 120.8(5) . .
C22 C21 C20 118.7(5) . .
C22 C21 H21A 120.7 . .
C20 C21 H21A 120.7 . .
N4 C22 C21 124.4(5) . .
N4 C22 H22A 117.8 . .
C21 C22 H22A 117.8 . .
C22 N4 C23 116.4(5) . .
C22 N4 Fe1 121.1(4) . 12_556
C23 N4 Fe1 120.5(4) . 12_556
N4 C23 C24 123.7(5) . .
N4 C23 H23A 118.2 . .
C24 C23 H23A 118.2 . .
C23 C24 C20 119.6(5) . .
C23 C24 H24A 120.2 . .
C20 C24 H24A 120.2 . .

loop_
_geom_bond_atom_site_label_1
_geom_bond_atom_site_label_2
_geom_bond_distance
_geom_bond_site_symmetry_2
Fe2 O2 2.016(4) .
Fe2 O2 2.016(4) 3_665
Fe2 N2 2.224(5) 3_665
Fe2 N2 2.224(5) .
Fe2 N3 2.225(4) 3_665
Fe2 N3 2.225(4) .
Fe1 O1 2.034(4) 15_546
Fe1 O1 2.034(4) .
Fe1 N4 2.206(5) 14_554
Fe1 N4 2.206(5) 10_456
Fe1 N1 2.342(5) .
Fe1 N1 2.342(5) 15_546
O1 C1 1.317(7) .
C1 C2 1.408(8) .
C1 C6 1.420(8) .
C2 C3 1.384(10) .
C2 H2A 0.9500 .
C3 C4 1.384(10) .
C3 H3A 0.9500 .
C4 C5 1.358(8) .
C4 H4A 0.9500 .
C5 C6 1.374(8) .
C5 H5A 0.9500 .
C6 N1 1.421(7) .
N1 C7 1.289(7) .
C7 C8 1.460(8) .
C7 H7A 0.9500 .
C8 C12 1.392(8) .
C8 C9 1.409(9) .
C9 C10 1.388(9) .
C9 H9A 0.9500 .
C10 N2 1.324(8) .
C10 H10A 0.9500 .
N2 C11 1.343(7) .
C11 C12 1.367(8) .
C11 H11A 0.9500 .
C12 H12A 0.9500 .
O2 C13 1.308(7) .
C13 C14 1.407(9) .
C13 C18 1.422(8) .
C14 C15 1.371(10) .
C14 H14A 0.9500 .
C15 C16 1.423(9) .
C15 H15A 0.9500 .
C16 C17 1.364(8) .
C16 H16A 0.9500 .
C17 C18 1.394(8) .
C17 H17A 0.9500 .
C18 N3 1.425(7) .
N3 C19 1.300(7) .
C19 C20 1.456(8) .
C19 H19A 0.9500 .
C20 C24 1.380(8) .
C20 C21 1.402(7) .
C21 C22 1.381(8) .
C21 H21A 0.9500 .
C22 N4 1.319(7) .
C22 H22A 0.9500 .
N4 C23 1.346(7) .
N4 Fe1 2.206(5) 12_556
C23 C24 1.374(8) .
C23 H23A 0.9500 .
C24 H24A 0.9500 .
O3 C25 1.241(18) .
